data_2011080
loop_
_publ_author_name
'Figgis, Brian N.'
'Reynolds, Philip A.'
'Sobolev, Alexandre N.'

_publ_section_title
;
 The structures of the \a-alums RbCr(SO~4~)~2~&#x00B7;12H~2~O and
 CsCr(SeO~4~)~2~&#x00B7;12H~2~O at 293 and 12K
;
_journal_issue 7
_journal_name_full 'Acta Crystallographica Section C'
_journal_page_first 731
_journal_page_last 734
_journal_paper_doi 10.1107/S0108270100004960
_journal_volume 56
_journal_year 2000
_chemical_formula_moiety 'Rb Cr (S O4)2, 12H2 O'
_chemical_formula_sum 'Cr H24 O20 Rb S2'
_chemical_formula_weight 545.78
_chemical_name_common 'Rubidium chromium sulfate dodecahydrate'
_chemical_name_systematic
;
 Chromium alpha-Alums
;
_space_group_IT_number 205
_symmetry_cell_setting cubic
_symmetry_space_group_name_Hall '-P 2ac 2ab 3'
_symmetry_space_group_name_H-M 'P a -3'
_audit_creation_method SHELXL-97
_cell_angle_alpha 90.00
_cell_angle_beta 90.00
_cell_angle_gamma 90.00
_cell_formula_units_Z 4
_cell_length_a 12.241(2)
_cell_length_b 12.241(2)
_cell_length_c 12.241(2)
_cell_measurement_reflns_used 14
_cell_measurement_temperature 12(2)
_cell_measurement_theta_max 17.56
_cell_measurement_theta_min 16.88
_cell_volume 1834.2(5)
_computing_cell_refinement 'local diffractometer control software'
_computing_data_collection 'local diffractometer control software'
_computing_data_reduction 'PROFIT (Streltsov & Zavodnik, 1989)'
_computing_molecular_graphics 'SHELXTL (Sheldrick, 1983)'
_computing_publication_material SHELXTL
_computing_structure_refinement 'SHELXL97 (Sheldrick, 1997)'
_computing_structure_solution 'SHELXS86 (Sheldrick, 1990)'
_diffrn_ambient_temperature 12(2)
_diffrn_measured_fraction_theta_full 1.000
_diffrn_measured_fraction_theta_max 1.000
_diffrn_measurement_device_type 'Huber 512 goniometer'
_diffrn_measurement_method '\w-2\q scan'
_diffrn_radiation_monochromator none
_diffrn_radiation_source 'normal-focus sealed tube'
_diffrn_radiation_type MoK\a
_diffrn_radiation_wavelength .71073
_diffrn_reflns_av_R_equivalents .0192
_diffrn_reflns_av_sigmaI/netI .0122
_diffrn_reflns_limit_h_max 17
_diffrn_reflns_limit_h_min -7
_diffrn_reflns_limit_k_max 17
_diffrn_reflns_limit_k_min -7
_diffrn_reflns_limit_l_max 17
_diffrn_reflns_limit_l_min -7
_diffrn_reflns_number 4175
_diffrn_reflns_theta_full 30.02
_diffrn_reflns_theta_max 30.02
_diffrn_reflns_theta_min 2.88
_diffrn_standards_decay_% .5
_diffrn_standards_interval_count 100
_diffrn_standards_number 3
_exptl_absorpt_coefficient_mu 3.578
_exptl_absorpt_correction_T_max .4031
_exptl_absorpt_correction_T_min .3395
_exptl_absorpt_correction_type gaussian
_exptl_absorpt_process_details '(XTAL 3.4; Hall et al., 1994)'
_exptl_crystal_colour Pink
_exptl_crystal_density_diffrn 1.976
_exptl_crystal_density_meas ?
_exptl_crystal_density_method 'not measured'
_exptl_crystal_description Cube
_exptl_crystal_F_000 1108
_exptl_crystal_size_max .462
_exptl_crystal_size_mid .458
_exptl_crystal_size_min .443
_refine_diff_density_max .379
_refine_diff_density_min -.519
_refine_ls_extinction_coef .0119(4)
_refine_ls_extinction_method 'SHELXL97 (Sheldrick, 1997)'
_refine_ls_goodness_of_fit_ref 1.094
_refine_ls_hydrogen_treatment refall
_refine_ls_matrix_type full
_refine_ls_number_parameters 55
_refine_ls_number_reflns 905
_refine_ls_number_restraints 0
_refine_ls_restrained_S_all 1.094
_refine_ls_R_factor_all .0226
_refine_ls_R_factor_gt .0189
_refine_ls_shift/su_max .000
_refine_ls_shift/su_mean .000
_refine_ls_structure_factor_coef Fsqd
_refine_ls_weighting_details 'calc w = 1/[\s^2^(Fo^2^)+(0.0167P)^2^+1.4261P] where P=(Fo^2^+2Fc^2^)/3'
_refine_ls_weighting_scheme calc
_refine_ls_wR_factor_ref .0446
_reflns_number_gt 812
_reflns_number_total 905
_reflns_threshold_expression I>2\s(I)
_cod_data_source_file br1280.cif
_cod_data_source_block Ib
_cod_depositor_comments
;
The following automatic conversions were performed:
'_symmetry_cell_setting' value 'Cubic' changed to 'cubic' according to
'/home/saulius/struct/CIF-dictionaries/cif_core.dic' dictionary named
'cif_core.dic' version 2.4.1 from 2010-06-29.

Automatic conversion script
Id: cif_fix_enum 1527 2010-12-29 10:47:43Z saulius 

The following automatic conversions were performed:

'_chemical_melting_point' value 'not measured' was changed to '?' -
the value is undefined or not given.

'_symmetry_cell_setting' value
'Cubic' changed to 'cubic' according to
/home/saulius/struct/CIF-dictionaries/cif_core.dic dictionary named
'cif_core.dic' version 2.4.1 from
2010-06-29.

'_exptl_absorpt_correction_type' value 'Gaussian'
changed to 'gaussian' according to
/home/saulius/struct/CIF-dictionaries/cif_core.dic dictionary named
'cif_core.dic' version 2.4.1 from 2010-06-29.

Automatic conversion script
Id: cif_fix_values 1715 2011-07-08 13:25:40Z adriana 

The following automatic conversions were performed:

'_exptl_crystal_density_meas' value 'not measured' was changed to '?'
- the value is perceived as not measured.

Automatic conversion script
Id: cif_fix_values 3008 2015-01-20 13:52:24Z robertas 
;
_cod_original_formula_sum 'H24 Cr O20 Rb S2'
_cod_database_code 2011080
_cod_database_fobs_code 2011080

loop_
_symmetry_equiv_pos_as_xyz
'x, y, z'
'-x+1/2, -y, z+1/2'
'-x, y+1/2, -z+1/2'
'x+1/2, -y+1/2, -z'
'z, x, y'
'z+1/2, -x+1/2, -y'
'-z+1/2, -x, y+1/2'
'-z, x+1/2, -y+1/2'
'y, z, x'
'-y, z+1/2, -x+1/2'
'y+1/2, -z+1/2, -x'
'-y+1/2, -z, x+1/2'
'-x, -y, -z'
'x-1/2, y, -z-1/2'
'x, -y-1/2, z-1/2'
'-x-1/2, y-1/2, z'
'-z, -x, -y'
'-z-1/2, x-1/2, y'
'z-1/2, x, -y-1/2'
'z, -x-1/2, y-1/2'
'-y, -z, -x'
'y, -z-1/2, x-1/2'
'-y-1/2, z-1/2, x'
'y-1/2, z, -x-1/2'

loop_
_atom_site_label
_atom_site_fract_x
_atom_site_fract_y
_atom_site_fract_z
_atom_site_U_iso_or_equiv
_atom_site_adp_type
_atom_site_calc_flag
_atom_site_refinement_flags
_atom_site_occupancy
_atom_site_disorder_assembly
_atom_site_disorder_group
_atom_site_type_symbol
Rb .0000 .0000 .0000 .00633(10) Uani d S 1 . . Rb
Cr .5000 .5000 .5000 .00326(11) Uani d S 1 . . Cr
S1 .18551(2) .18551(2) .18551(2) .00419(12) Uani d S 1 . . S
O1 .25528(7) .25528(7) .25528(7) .0089(3) Uani d S 1 . . O
O2 .07270(7) .18407(8) .22894(8) .00765(19) Uani d . 1 . . O
O11 -.14175(8) .19772(8) .04938(9) .0080(2) Uani d . 1 . . O
O12 .34010(8) .49132(8) .51150(8) .00650(19) Uani d . 1 . . O
H1 -.1628(19) .2029(18) .109(2) .029(6) Uiso d . 1 . . H
H2 -.1850(18) .2115(17) .0076(16) .018(5) Uiso d . 1 . . H
H3 .312(2) .4720(19) .568(2) .038(7) Uiso d . 1 . . H
H4 .301(2) .4783(19) .458(2) .036(7) Uiso d . 1 . . H

loop_
_atom_site_aniso_label
_atom_site_aniso_U_11
_atom_site_aniso_U_22
_atom_site_aniso_U_33
_atom_site_aniso_U_12
_atom_site_aniso_U_13
_atom_site_aniso_U_23
Rb .00633(10) .00633(10) .00633(10) .00195(6) .00195(6) .00195(6)
Cr .00326(11) .00326(11) .00326(11) -.00002(9) -.00002(9) -.00002(9)
S1 .00419(12) .00419(12) .00419(12) .00038(10) .00038(10) .00038(10)
O1 .0089(3) .0089(3) .0089(3) -.0021(3) -.0021(3) -.0021(3)
O2 .0052(4) .0080(4) .0098(4) .0008(3) .0034(3) .0017(3)
O11 .0073(4) .0100(4) .0067(4) .0003(3) -.0005(4) .0010(3)
O12 .0040(4) .0095(4) .0059(4) -.0013(3) .0000(3) .0006(3)

loop_
_atom_type_symbol
_atom_type_description
_atom_type_scat_dispersion_real
_atom_type_scat_dispersion_imag
_atom_type_scat_source
O O .0106 .0060 'International Tables Vol C Tables 4.2.6.8 and 6.1.1.4'
H H .0000 .0000 'International Tables Vol C Tables 4.2.6.8 and 6.1.1.4'
S S .1246 .1234 'International Tables Vol C Tables 4.2.6.8 and 6.1.1.4'
Cr Cr .3209 .6236 'International Tables Vol C Tables 4.2.6.8 and 6.1.1.4'
Rb Rb -.9393 2.9676 'International Tables Vol C Tables 4.2.6.8 and 6.1.1.4'

loop_
_geom_angle_atom_site_label_1
_geom_angle_atom_site_label_2
_geom_angle_atom_site_label_3
_geom_angle_site_symmetry_1
_geom_angle_site_symmetry_3
_geom_angle
_geom_angle_publ_flag
O11 Rb O11 . 17 65.798(15) yes
O11 Rb O11 . 5 114.202(15) yes
O11 Rb O11 13 . 180.00(4) no
O11 Rb O11 13 9 65.798(15) no
O11 Rb O11 . 9 114.202(15) no
O11 Rb O11 13 21 114.202(15) no
O11 Rb O11 . 21 65.798(15) no
O11 Rb O11 9 21 180.00(4) no
O11 Rb O11 13 17 114.202(15) no
O11 Rb O11 9 17 65.798(15) no
O11 Rb O11 21 17 114.202(15) no
O11 Rb O11 13 5 65.798(15) no
O11 Rb O11 9 5 114.203(15) no
O11 Rb O11 21 5 65.798(15) no
O11 Rb O11 17 5 180.0 no
O11 Rb O2 . . 60.15(2) yes
O11 Rb O2 13 5 83.13(2) no
O11 Rb O2 . 5 96.87(2) no
O11 Rb O2 9 5 72.36(2) no
O11 Rb O2 21 5 107.64(2) no
O11 Rb O2 17 5 119.85(2) no
O11 Rb O2 5 5 60.15(2) no
O11 Rb O2 13 13 60.15(2) no
O11 Rb O2 . 13 119.85(2) no
O11 Rb O2 9 13 83.13(2) no
O11 Rb O2 21 13 96.87(2) no
O11 Rb O2 17 13 72.36(2) no
O11 Rb O2 5 13 107.64(2) no
O2 Rb O2 5 13 142.00(2) no
O11 Rb O2 13 9 107.64(2) no
O11 Rb O2 . 9 72.36(2) no
O11 Rb O2 9 9 60.15(2) no
O11 Rb O2 21 9 119.85(2) no
O11 Rb O2 17 9 83.13(2) no
O11 Rb O2 5 9 96.87(2) no
O2 Rb O2 5 9 38.00(2) no
O2 Rb O2 13 9 142.00(2) no
O11 Rb O2 13 17 96.87(2) no
O11 Rb O2 . 17 83.13(2) no
O11 Rb O2 9 17 107.64(2) no
O11 Rb O2 21 17 72.36(2) no
O11 Rb O2 17 17 60.15(2) no
O11 Rb O2 5 17 119.85(2) no
O2 Rb O2 5 17 180.00(2) no
O2 Rb O2 13 17 38.00(2) no
O2 Rb O2 9 17 142.00(2) no
O11 Rb O2 13 . 119.85(2) no
O11 Rb O2 9 . 96.87(2) no
O11 Rb O2 21 . 83.13(2) no
O11 Rb O2 17 . 107.64(2) no
O11 Rb O2 5 . 72.36(2) no
O2 Rb O2 . 5 38.00(2) yes
O2 Rb O2 13 . 180.00(3) no
O2 Rb O2 9 . 38.00(2) no
O2 Rb O2 17 . 142.00(2) no
O11 Rb O2 13 21 72.36(2) no
O11 Rb O2 . 21 107.64(2) no
O11 Rb O2 9 21 119.85(2) no
O11 Rb O2 21 21 60.15(2) no
O11 Rb O2 17 21 96.87(2) no
O11 Rb O2 5 21 83.13(2) no
O2 Rb O2 5 21 142.00(2) no
O2 Rb O2 13 21 38.00(2) no
O2 Rb O2 9 21 180.00(3) no
O2 Rb O2 17 21 38.00(2) no
O2 Rb O2 . 21 142.00(2) no
O12 Cr O12 . 17_666 88.78(4) yes
O12 Cr O12 . 5 91.22(4) yes
O12 Cr O12 5 21_666 88.78(4) no
O12 Cr O12 5 9 91.22(4) no
O12 Cr O12 21_666 9 180.0 no
O12 Cr O12 5 13_666 88.78(4) no
O12 Cr O12 21_666 13_666 91.22(4) no
O12 Cr O12 9 13_666 88.78(4) no
O12 Cr O12 5 17_666 180.0 no
O12 Cr O12 21_666 17_666 91.22(4) no
O12 Cr O12 9 17_666 88.78(4) no
O12 Cr O12 13_666 17_666 91.22(4) no
O12 Cr O12 21_666 . 88.78(4) no
O12 Cr O12 9 . 91.22(4) no
O12 Cr O12 13_666 . 180.0 no
O1 S1 O2 . . 109.77(4) yes
O1 S1 O2 . 5 109.77(4) yes
O1 S1 O2 . 9 109.77(4) no
O2 S1 O2 5 9 109.17(4) no
O2 S1 O2 5 . 109.17(4) no
O2 S1 O2 9 . 109.17(4) no
O1 S1 Rb . . 180.00(5) no
O2 S1 Rb 5 . 70.23(4) no
O2 S1 Rb 9 . 70.23(4) no
O2 S1 Rb . . 70.23(4) no
S1 O2 Rb . . 87.69(4) no
Rb O11 H1 . . 116.2(17) no
Rb O11 H2 . . 116.3(16) no
H1 O11 H2 . . 113(2) no
Cr O12 H3 . . 119.7(17) no
Cr O12 H4 . . 122.3(17) no
H3 O12 H4 . . 112(2) no

loop_
_geom_bond_atom_site_label_1
_geom_bond_atom_site_label_2
_geom_bond_site_symmetry_2
_geom_bond_distance
_geom_bond_publ_flag
Rb O11 13 3.0390(10) no
Rb O11 . 3.0390(10) yes
Rb O11 9 3.0390(10) no
Rb O11 21 3.0390(10) no
Rb O11 17 3.0390(10) no
Rb O11 5 3.0390(10) no
Rb O2 5 3.7040(10) no
Rb O2 13 3.7040(10) no
Rb O2 9 3.7040(10) no
Rb O2 17 3.7040(10) no
Rb O2 . 3.7040(10) yes
Rb O2 21 3.7040(10) no
Cr O12 5 1.9650(10) no
Cr O12 21_666 1.9650(10) no
Cr O12 9 1.9650(10) no
Cr O12 13_666 1.9650(10) no
Cr O12 17_666 1.9650(10) no
Cr O12 . 1.9650(10) yes
S1 O1 . 1.479(2) yes
S1 O2 5 1.4798(9) no
S1 O2 9 1.4798(9) no
S1 O2 . 1.4798(9) yes
O11 H1 . .78(3) no
O11 H2 . .76(2) no
O12 H3 . .81(3) no
O12 H4 . .83(3) no

loop_
_geom_hbond_atom_site_label_D
_geom_hbond_atom_site_label_H
_geom_hbond_atom_site_label_A
_geom_hbond_site_symmetry_A
_geom_hbond_distance_DH
_geom_hbond_distance_HA
_geom_hbond_distance_DA
_geom_hbond_angle_DHA
O11 H1 O1 14_556 .78(3) 2.04(3) 2.7933(15) 162(2)
O11 H2 O2 11_455 .76(2) 2.02(2) 2.7541(15) 166(2)
O12 H3 O2 20_566 .81(3) 1.83(3) 2.6321(14) 171(2)
O12 H4 O11 22_566 .83(3) 1.79(3) 2.6087(14) 171(3)
